data_4118203
loop_
_publ_author_name
'Christopher S. Adams'
'Luke A. Boralsky'
'Ilia A. Guzei'
'Jennifer M. Schomaker'

_publ_contact_author_address
;
Department of Chemistry
University of Wisconsin-Madison
1101 University Ave
Madison, WI  53706
USA
;
_publ_contact_author_email iguzei@chem.wisc.edu
_publ_contact_author_fax 608-262-0381
_publ_contact_author_name
;
Guzei, Ilia A. 
;
_publ_contact_author_phone 608-263-4694
_publ_section_title
;
 Modular Functionalization of Allenes to Aminated Stereotriads
;
_journal_name_full 'Journal of the American Chemical Society'
_journal_page_first 10807
_journal_page_last 10810
_journal_paper_doi 10.1021/ja304859w
_journal_volume 134
_journal_year 2012
_chemical_formula_moiety 'C12 H22 Br N O5 S'
_chemical_formula_sum 'C12 H22 Br N O5 S'
_chemical_formula_weight 372.28
_chemical_name_systematic
; 
 ? 
;
_space_group_IT_number 61
_symmetry_cell_setting orthorhombic
_symmetry_Int_Tables_number 61
_symmetry_space_group_name_Hall '-P 2ac 2ab'
_symmetry_space_group_name_H-M 'P b c a'
_atom_sites_solution_hydrogens geom
_atom_sites_solution_primary direct
_atom_sites_solution_secondary difmap
_audit_creation_method
;
manual editing of the CIF file 
created by SHELXTL Ver. 6.10
and processed with modiCIfer-03272007. 
;
_cell_angle_alpha 90.00
_cell_angle_beta 90.00
_cell_angle_gamma 90.00
_cell_formula_units_Z 8
_cell_length_a 13.891(2)
_cell_length_b 10.0196(18)
_cell_length_c 22.790(2)
_cell_measurement_reflns_used 9941
_cell_measurement_temperature 100(2)
_cell_measurement_theta_max 68.4165
_cell_measurement_theta_min 3.8792
_cell_volume 3172.0(8)
_computing_cell_refinement 'SAINT Ver. 7.24A (Bruker-AXS, 2007)'
_computing_data_collection 'APEX2 Ver. 2.1-4 (Bruker-AXS, 2007)'
_computing_data_reduction 'SAINT Ver. 7.24A'
_computing_molecular_graphics SHELXTL
_computing_publication_material SHELXTL
_computing_structure_refinement SHELXTL
_computing_structure_solution 'SHELXTL (Sheldrick, 2008)'
_diffrn_ambient_temperature 100(2)
_diffrn_measured_fraction_theta_full 1.000
_diffrn_measured_fraction_theta_max 0.994
_diffrn_measurement_device_type 'Bruker SMART APEX2 area detector'
_diffrn_measurement_method '0.50\% \w and 0.5 \% \f scans'
_diffrn_radiation_monochromator graphite
_diffrn_radiation_source 'fine-focus sealed tube'
_diffrn_radiation_type 'Cu K\a'
_diffrn_radiation_wavelength 1.54178
_diffrn_reflns_av_R_equivalents 0.0469
_diffrn_reflns_av_sigmaI/netI 0.0229
_diffrn_reflns_limit_h_max 16
_diffrn_reflns_limit_h_min -16
_diffrn_reflns_limit_k_max 12
_diffrn_reflns_limit_k_min -12
_diffrn_reflns_limit_l_max 27
_diffrn_reflns_limit_l_min -25
_diffrn_reflns_number 28433
_diffrn_reflns_theta_full 67.00
_diffrn_reflns_theta_max 69.51
_diffrn_reflns_theta_min 3.88
_exptl_absorpt_coefficient_mu 4.932
_exptl_absorpt_correction_T_max 0.7117
_exptl_absorpt_correction_T_min 0.1583
_exptl_absorpt_correction_type analytical
_exptl_absorpt_process_details
;
SADABS  (Bruker-AXS, 2007)
;
_exptl_crystal_colour colourless
_exptl_crystal_density_diffrn 1.559
_exptl_crystal_description block
_exptl_crystal_F_000 1536
_exptl_crystal_size_max 0.59
_exptl_crystal_size_mid 0.20
_exptl_crystal_size_min 0.07
_refine_diff_density_max 0.610
_refine_diff_density_min -0.331
_refine_diff_density_rms 0.075
_refine_ls_extinction_method none
_refine_ls_goodness_of_fit_ref 1.057
_refine_ls_hydrogen_treatment mixed
_refine_ls_matrix_type full
_refine_ls_number_parameters 193
_refine_ls_number_reflns 2956
_refine_ls_number_restraints 5
_refine_ls_restrained_S_all 1.059
_refine_ls_R_factor_all 0.0409
_refine_ls_R_factor_gt 0.0345
_refine_ls_shift/su_max 0.002
_refine_ls_shift/su_mean 0.000
_refine_ls_structure_factor_coef Fsqd
_refine_ls_weighting_details 'calc w=1/[\s^2^(Fo^2^)+(0.0376P)^2^+5.6705P] where P=(Fo^2^+2Fc^2^)/3'
_refine_ls_weighting_scheme calc
_refine_ls_wR_factor_gt 0.0814
_refine_ls_wR_factor_ref 0.0853
_reflns_number_gt 2586
_reflns_number_total 2956
_reflns_threshold_expression I>2\s(I)
_cod_data_source_file ja304859w_si_004.cif
_cod_data_source_block schomaker10
_cod_original_sg_symbol_Hall '-P 2ac 2ab  '
_cod_original_sg_symbol_H-M 'P b c a '
_cod_database_code 4118203

loop_
_symmetry_equiv_pos_as_xyz
'x, y, z'
'-x+1/2, -y, z+1/2'
'-x, y+1/2, -z+1/2'
'x+1/2, -y+1/2, -z'
'-x, -y, -z'
'x-1/2, y, -z-1/2'
'x, -y-1/2, z-1/2'
'-x-1/2, y-1/2, z'

loop_
_atom_site_label
_atom_site_type_symbol
_atom_site_fract_x
_atom_site_fract_y
_atom_site_fract_z
_atom_site_U_iso_or_equiv
_atom_site_adp_type
_atom_site_occupancy
_atom_site_symmetry_multiplicity
_atom_site_calc_flag
_atom_site_refinement_flags
_atom_site_disorder_assembly
_atom_site_disorder_group
Br1 Br 0.08863(2) 0.81479(3) 0.950865(12) 0.02870(12) Uani 1 1 d . A .
S1 S 0.03474(5) 0.57024(6) 0.77190(3) 0.02119(16) Uani 1 1 d . . .
O1 O 0.09217(14) 0.6339(2) 0.71893(8) 0.0261(4) Uani 1 1 d . A .
O2 O -0.06299(15) 0.59612(19) 0.75714(9) 0.0291(5) Uani 1 1 d . . .
O3 O 0.06464(15) 0.43554(19) 0.78094(9) 0.0275(4) Uani 1 1 d . . .
O4 O 0.24502(13) 0.76999(17) 0.84695(8) 0.0197(4) Uani 1 1 d . A .
O5 O 0.30036(14) 0.96170(18) 0.88619(8) 0.0248(4) Uani 1 1 d . A .
N1 N 0.06732(17) 0.6538(2) 0.82882(10) 0.0178(5) Uani 1 1 d . . .
C1 C -0.4106(2) 0.9768(4) 0.93766(17) 0.0421(8) Uani 1 1 d D . .
H1AA H -0.4200 0.9748 0.8951 0.063 Uiso 0.914(5) 1 calc PR A 1
H1AB H -0.4489 1.0495 0.9546 0.063 Uiso 0.914(5) 1 calc PR A 1
H1AC H -0.4312 0.8916 0.9546 0.063 Uiso 0.914(5) 1 calc PR A 1
H1BD H -0.4568 0.9815 0.9053 0.063 Uiso 0.086(5) 1 calc PR A 2
H1BE H -0.4154 1.0580 0.9615 0.063 Uiso 0.086(5) 1 calc PR A 2
H1BF H -0.4249 0.8989 0.9621 0.063 Uiso 0.086(5) 1 calc PR A 2
C2 C -0.3049(2) 0.9996(3) 0.95122(15) 0.0330(8) Uani 0.914(5) 1 d PD A 1
H2A H -0.2883 1.0941 0.9438 0.040 Uiso 0.914(5) 1 calc PR A 1
H2B H -0.2927 0.9806 0.9932 0.040 Uiso 0.914(5) 1 calc PR A 1
C3 C -0.2425(2) 0.9111(3) 0.91398(14) 0.0286(8) Uani 0.914(5) 1 d PD A 1
H3A H -0.2600 0.9252 0.8723 0.034 Uiso 0.914(5) 1 calc PR A 1
H3B H -0.2571 0.8170 0.9237 0.034 Uiso 0.914(5) 1 calc PR A 1
C4 C -0.1336(2) 0.9334(3) 0.92082(14) 0.0320(7) Uani 1 1 d D . .
H4AA H -0.1182 1.0283 0.9133 0.038 Uiso 0.914(5) 1 calc PR A 1
H4AB H -0.1141 0.9121 0.9615 0.038 Uiso 0.914(5) 1 calc PR A 1
H4BC H -0.1392 1.0190 0.8994 0.038 Uiso 0.086(5) 1 calc PR A 2
H4BD H -0.0863 0.9505 0.9524 0.038 Uiso 0.086(5) 1 calc PR A 2
C5 C -0.0780(2) 0.8461(3) 0.87840(13) 0.0247(6) Uani 1 1 d . A .
H5A H -0.1048 0.8596 0.8386 0.030 Uiso 1 1 calc R . .
H5B H -0.0892 0.7516 0.8892 0.030 Uiso 1 1 calc R . .
C6 C 0.0300(2) 0.8696(3) 0.87573(11) 0.0200(5) Uani 1 1 d . . .
H6 H 0.0409 0.9677 0.8709 0.024 Uiso 1 1 calc R A .
C7 C 0.07623(19) 0.7993(2) 0.82386(12) 0.0177(5) Uani 1 1 d . A .
H7 H 0.0366 0.8248 0.7890 0.021 Uiso 1 1 calc R . .
C8 C 0.1792(2) 0.8408(2) 0.80886(12) 0.0189(5) Uani 1 1 d . . .
H8 H 0.1865 0.9390 0.8154 0.023 Uiso 1 1 calc R A .
C9 C 0.2081(2) 0.8073(3) 0.74618(12) 0.0227(6) Uani 1 1 d . A .
H9A H 0.2767 0.8312 0.7409 0.027 Uiso 1 1 calc R . .
H9B H 0.1700 0.8641 0.7192 0.027 Uiso 1 1 calc R . .
C10 C 0.1947(2) 0.6623(3) 0.72808(13) 0.0267(6) Uani 1 1 d . . .
H10A H 0.2307 0.6448 0.6914 0.032 Uiso 1 1 calc R A .
H10B H 0.2205 0.6030 0.7590 0.032 Uiso 1 1 calc R . .
C11 C 0.30286(19) 0.8420(3) 0.88261(12) 0.0210(6) Uani 1 1 d . . .
C12 C 0.3697(2) 0.7517(3) 0.91498(15) 0.0338(7) Uani 1 1 d . A .
H12A H 0.3362 0.6685 0.9248 0.051 Uiso 1 1 calc R . .
H12B H 0.3912 0.7955 0.9511 0.051 Uiso 1 1 calc R . .
H12C H 0.4256 0.7316 0.8903 0.051 Uiso 1 1 calc R . .
H1 H 0.107(2) 0.616(3) 0.8488(15) 0.023(8) Uiso 1 1 d . . .
C2A C -0.3086(9) 0.965(4) 0.9129(11) 0.0330(8) Uani 0.086(5) 1 d PD A 2
H2AA H -0.3103 0.8986 0.8806 0.040 Uiso 0.086(5) 1 calc PR A 2
H2AB H -0.2910 1.0517 0.8955 0.040 Uiso 0.086(5) 1 calc PR A 2
C3A C -0.2293(10) 0.925(4) 0.9541(10) 0.0286(8) Uani 0.086(5) 1 d PD A 2
H3AA H -0.2399 0.8325 0.9683 0.034 Uiso 0.086(5) 1 calc PR A 2
H3AB H -0.2282 0.9852 0.9885 0.034 Uiso 0.086(5) 1 calc PR A 2

loop_
_atom_site_aniso_label
_atom_site_aniso_U_11
_atom_site_aniso_U_22
_atom_site_aniso_U_33
_atom_site_aniso_U_23
_atom_site_aniso_U_13
_atom_site_aniso_U_12
Br1 0.02745(18) 0.0413(2) 0.01739(16) 0.00001(12) -0.00101(11) -0.00388(13)
S1 0.0246(3) 0.0159(3) 0.0231(3) -0.0028(3) -0.0052(3) -0.0020(3)
O1 0.0331(11) 0.0262(10) 0.0190(10) -0.0020(8) -0.0038(8) -0.0023(9)
O2 0.0287(11) 0.0248(10) 0.0338(11) -0.0020(9) -0.0102(9) -0.0033(9)
O3 0.0340(11) 0.0181(9) 0.0305(11) -0.0052(8) -0.0077(9) -0.0026(9)
O4 0.0196(9) 0.0144(9) 0.0251(9) 0.0002(7) -0.0041(8) -0.0011(7)
O5 0.0304(11) 0.0184(10) 0.0254(10) -0.0020(8) 0.0012(8) -0.0062(8)
N1 0.0202(11) 0.0141(10) 0.0190(11) 0.0010(9) -0.0042(9) -0.0004(9)
C1 0.0296(18) 0.047(2) 0.050(2) 0.0145(17) 0.0038(15) 0.0030(15)
C2 0.0336(19) 0.0334(18) 0.0320(18) -0.0042(15) 0.0031(15) 0.0061(15)
C3 0.0303(17) 0.0319(17) 0.0236(16) -0.0044(14) 0.0022(13) -0.0020(14)
C4 0.0317(16) 0.0292(15) 0.0350(16) 0.0010(13) 0.0074(13) 0.0026(13)
C5 0.0221(14) 0.0235(14) 0.0286(15) 0.0010(12) -0.0014(11) 0.0014(12)
C6 0.0244(14) 0.0165(12) 0.0191(12) 0.0018(10) -0.0021(11) 0.0000(11)
C7 0.0214(13) 0.0138(12) 0.0179(12) 0.0006(10) -0.0033(10) 0.0006(11)
C8 0.0234(14) 0.0128(12) 0.0204(13) 0.0028(10) -0.0016(11) -0.0007(10)
C9 0.0252(14) 0.0208(13) 0.0220(13) 0.0026(11) 0.0028(11) -0.0001(11)
C10 0.0281(15) 0.0269(14) 0.0250(14) -0.0037(12) 0.0038(12) 0.0015(12)
C11 0.0183(13) 0.0225(14) 0.0223(13) -0.0014(11) 0.0027(11) -0.0041(11)
C12 0.0273(15) 0.0316(16) 0.0427(18) -0.0014(14) -0.0135(14) 0.0005(13)
C2A 0.0336(19) 0.0334(18) 0.0320(18) -0.0042(15) 0.0031(15) 0.0061(15)
C3A 0.0303(17) 0.0319(17) 0.0236(16) -0.0044(14) 0.0022(13) -0.0020(14)

loop_
_atom_type_symbol
_atom_type_description
_atom_type_scat_dispersion_real
_atom_type_scat_dispersion_imag
_atom_type_scat_source
C C 0.0181 0.0091 'International Tables Vol C Tables 4.2.6.8 and 6.1.1.4'
H H 0.0000 0.0000 'International Tables Vol C Tables 4.2.6.8 and 6.1.1.4'
Br Br -0.6763 1.2805 'International Tables Vol C Tables 4.2.6.8 and 6.1.1.4'
N N 0.0311 0.0180 'International Tables Vol C Tables 4.2.6.8 and 6.1.1.4'
O O 0.0492 0.0322 'International Tables Vol C Tables 4.2.6.8 and 6.1.1.4'
S S 0.3331 0.5567 'International Tables Vol C Tables 4.2.6.8 and 6.1.1.4'

loop_
_geom_angle_atom_site_label_1
_geom_angle_atom_site_label_2
_geom_angle_atom_site_label_3
_geom_angle
_geom_angle_publ_flag
O2 S1 O3 118.97(12) yes
O2 S1 O1 103.15(12) yes
O3 S1 O1 110.17(12) yes
O2 S1 N1 111.35(13) yes
O3 S1 N1 107.10(12) yes
O1 S1 N1 105.30(11) yes
C10 O1 S1 117.36(17) ?
C11 O4 C8 118.4(2) ?
C7 N1 S1 118.60(18) ?
C7 N1 H1 117(2) ?
S1 N1 H1 114(2) ?
C2 C1 C2A 36.0(12) ?
C2 C1 H1AA 109.5 ?
C2A C1 H1AA 75.9 ?
C2 C1 H1AB 109.5 ?
C2A C1 H1AB 135.0 ?
H1AA C1 H1AB 109.5 ?
C2 C1 H1AC 109.5 ?
C2A C1 H1AC 110.2 ?
H1AA C1 H1AC 109.5 ?
H1AB C1 H1AC 109.5 ?
C2 C1 H1BD 141.3 ?
C2A C1 H1BD 109.5 ?
H1AA C1 H1BD 33.6 ?
H1AB C1 H1BD 84.6 ?
H1AC C1 H1BD 98.4 ?
C2 C1 H1BE 80.1 ?
C2A C1 H1BE 109.5 ?
H1AA C1 H1BE 123.8 ?
H1AB C1 H1BE 29.5 ?
H1AC C1 H1BE 119.0 ?
H1BD C1 H1BE 109.5 ?
C2 C1 H1BF 101.6 ?
C2A C1 H1BF 109.5 ?
H1AA C1 H1BF 121.3 ?
H1AB C1 H1BF 104.9 ?
H1AC C1 H1BF 12.0 ?
H1BD C1 H1BF 109.5 ?
H1BE C1 H1BF 109.5 ?
C3 C2 C1 110.8(3) ?
C3 C2 H2A 109.5 ?
C1 C2 H2A 109.5 ?
C3 C2 H2B 109.5 ?
C1 C2 H2B 109.5 ?
H2A C2 H2B 108.1 ?
C2 C3 C4 115.1(3) ?
C2 C3 H3A 108.5 ?
C4 C3 H3A 108.5 ?
C2 C3 H3B 108.5 ?
C4 C3 H3B 108.5 ?
H3A C3 H3B 107.5 ?
C5 C4 C3A 136.5(14) ?
C5 C4 C3 110.7(3) ?
C3A C4 C3 35.8(10) ?
C5 C4 H4AA 109.5 ?
C3A C4 H4AA 109.1 ?
C3 C4 H4AA 109.5 ?
C5 C4 H4AB 109.5 ?
C3A C4 H4AB 76.2 ?
C3 C4 H4AB 109.5 ?
H4AA C4 H4AB 108.1 ?
C5 C4 H4BC 103.0 ?
C3A C4 H4BC 103.0 ?
C3 C4 H4BC 89.9 ?
H4AA C4 H4BC 25.7 ?
H4AB C4 H4BC 132.1 ?
C5 C4 H4BD 103.0 ?
C3A C4 H4BD 103.0 ?
C3 C4 H4BD 138.8 ?
H4AA C4 H4BD 79.4 ?
H4AB C4 H4BD 34.3 ?
H4BC C4 H4BD 105.1 ?
C4 C5 C6 116.0(2) ?
C4 C5 H5A 108.3 ?
C6 C5 H5A 108.3 ?
C4 C5 H5B 108.3 ?
C6 C5 H5B 108.3 ?
H5A C5 H5B 107.4 ?
C7 C6 C5 112.1(2) ?
C7 C6 Br1 111.81(18) ?
C5 C6 Br1 109.22(18) ?
C7 C6 H6 107.8 ?
C5 C6 H6 107.8 ?
Br1 C6 H6 107.8 ?
N1 C7 C6 111.4(2) ?
N1 C7 C8 111.5(2) ?
C6 C7 C8 116.4(2) ?
N1 C7 H7 105.5 ?
C6 C7 H7 105.5 ?
C8 C7 H7 105.5 ?
O4 C8 C9 106.8(2) ?
O4 C8 C7 108.9(2) ?
C9 C8 C7 113.4(2) ?
O4 C8 H8 109.2 ?
C9 C8 H8 109.2 ?
C7 C8 H8 109.2 ?
C8 C9 C10 115.6(2) ?
C8 C9 H9A 108.4 ?
C10 C9 H9A 108.4 ?
C8 C9 H9B 108.4 ?
C10 C9 H9B 108.4 ?
H9A C9 H9B 107.4 ?
O1 C10 C9 110.0(2) ?
O1 C10 H10A 109.7 ?
C9 C10 H10A 109.7 ?
O1 C10 H10B 109.7 ?
C9 C10 H10B 109.7 ?
H10A C10 H10B 108.2 ?
O5 C11 O4 123.8(3) ?
O5 C11 C12 126.1(3) ?
O4 C11 C12 110.1(2) ?
C11 C12 H12A 109.5 ?
C11 C12 H12B 109.5 ?
H12A C12 H12B 109.5 ?
C11 C12 H12C 109.5 ?
H12A C12 H12C 109.5 ?
H12B C12 H12C 109.5 ?
C3A C2A C1 118.1(13) ?
C3A C2A H2AA 107.8 ?
C1 C2A H2AA 107.8 ?
C3A C2A H2AB 107.8 ?
C1 C2A H2AB 107.8 ?
H2AA C2A H2AB 107.1 ?
C2A C3A C4 108.1(10) ?
C2A C3A H3AA 110.1 ?
C4 C3A H3AA 110.1 ?
C2A C3A H3AB 110.1 ?
C4 C3A H3AB 110.1 ?
H3AA C3A H3AB 108.4 ?

loop_
_geom_bond_atom_site_label_1
_geom_bond_atom_site_label_2
_geom_bond_distance
_geom_bond_publ_flag
Br1 C6 1.974(3) yes
S1 O2 1.422(2) yes
S1 O3 1.427(2) yes
S1 O1 1.581(2) yes
S1 N1 1.609(2) yes
O1 C10 1.467(4) ?
O4 C11 1.351(3) ?
O4 C8 1.446(3) ?
O5 C11 1.203(3) ?
N1 C7 1.468(3) ?
N1 H1 0.81(3) ?
C1 C2 1.518(5) ?
C1 C2A 1.530(9) ?
C1 H1AA 0.9800 ?
C1 H1AB 0.9800 ?
C1 H1AC 0.9800 ?
C1 H1BD 0.9800 ?
C1 H1BE 0.9800 ?
C1 H1BF 0.9800 ?
C2 C3 1.502(4) ?
C2 H2A 0.9900 ?
C2 H2B 0.9900 ?
C3 C4 1.537(4) ?
C3 H3A 0.9900 ?
C3 H3B 0.9900 ?
C4 C5 1.516(4) ?
C4 C3A 1.533(9) ?
C4 H4AA 0.9900 ?
C4 H4AB 0.9900 ?
C4 H4BC 0.9900 ?
C4 H4BD 0.9900 ?
C5 C6 1.520(4) ?
C5 H5A 0.9900 ?
C5 H5B 0.9900 ?
C6 C7 1.518(4) ?
C6 H6 1.0000 ?
C7 C8 1.528(4) ?
C7 H7 1.0000 ?
C8 C9 1.521(4) ?
C8 H8 1.0000 ?
C9 C10 1.522(4) ?
C9 H9A 0.9900 ?
C9 H9B 0.9900 ?
C10 H10A 0.9900 ?
C10 H10B 0.9900 ?
C11 C12 1.492(4) ?
C12 H12A 0.9800 ?
C12 H12B 0.9800 ?
C12 H12C 0.9800 ?
C2A C3A 1.501(9) ?
C2A H2AA 0.9900 ?
C2A H2AB 0.9900 ?
C3A H3AA 0.9900 ?
C3A H3AB 0.9900 ?

loop_
_geom_hbond_atom_site_label_D
_geom_hbond_atom_site_label_H
_geom_hbond_atom_site_label_A
_geom_hbond_distance_DH
_geom_hbond_distance_HA
_geom_hbond_distance_DA
_geom_hbond_angle_DHA
_geom_hbond_site_symmetry_A
N1 H1 O5 0.81(3) 2.19(3) 2.965(3) 162(3) 8_655

loop_
_geom_torsion_atom_site_label_1
_geom_torsion_atom_site_label_2
_geom_torsion_atom_site_label_3
_geom_torsion_atom_site_label_4
_geom_torsion
O2 S1 O1 C10 161.45(19)
O3 S1 O1 C10 -70.6(2)
N1 S1 O1 C10 44.6(2)
O2 S1 N1 C7 -69.0(2)
O3 S1 N1 C7 159.4(2)
O1 S1 N1 C7 42.1(2)
C2A C1 C2 C3 -24(2)
C1 C2 C3 C4 175.6(3)
C2 C3 C4 C5 -176.1(3)
C2 C3 C4 C3A 41(2)
C3A C4 C5 C6 -156.2(14)
C3 C4 C5 C6 173.3(3)
C4 C5 C6 C7 -168.2(2)
C4 C5 C6 Br1 67.3(3)
S1 N1 C7 C6 134.7(2)
S1 N1 C7 C8 -93.4(2)
C5 C6 C7 N1 -64.0(3)
Br1 C6 C7 N1 59.1(3)
C5 C6 C7 C8 166.7(2)
Br1 C6 C7 C8 -70.2(2)
C11 O4 C8 C9 117.5(2)
C11 O4 C8 C7 -119.7(2)
N1 C7 C8 O4 -47.2(3)
C6 C7 C8 O4 82.1(3)
N1 C7 C8 C9 71.6(3)
C6 C7 C8 C9 -159.1(2)
O4 C8 C9 C10 65.8(3)
C7 C8 C9 C10 -54.1(3)
S1 O1 C10 C9 -95.7(2)
C8 C9 C10 O1 74.4(3)
C8 O4 C11 O5 2.9(4)
C8 O4 C11 C12 -176.0(2)
C2 C1 C2A C3A 37(2)
C1 C2A C3A C4 -174(2)
C5 C4 C3A C2A -81(3)
C3 C4 C3A C2A -27.2(17)
